data_7706740
loop_
_publ_author_name
'Mikata, Yuji'
'Kuroda, Yasuko'
'Naito, Kyoko'
'Murakami, Kana'
'Yamamoto, Chihiro'
'Yabe, Shoko'
'Yonemura, Shizuka'
'Matsumoto, Arimasa'
'Katano, Hajime'

_publ_section_title
;
 Structure and electrochemical properties of
 (\m-O)<sub>2</sub>Mn<sub>2</sub>(iii,iii) and
 (\m-O)<sub>2</sub>Mn<sub>2</sub>(iii,iv) complexes supported by
 pyridine-, quinoline-, isoquinoline- and quinoxaline-based tetranitrogen
 ligands.
;
_journal_issue 12
_journal_name_full 'Dalton transactions (Cambridge, England : 2003)'
_journal_page_first 4133
_journal_page_last 4144
_journal_paper_doi 10.1039/d1dt00184a
_journal_volume 50
_journal_year 2021
_chemical_absolute_configuration 'CHOOSE rm ad rmad syn or unk'
_chemical_formula_moiety 'C68 H62 Cl3 Mn2 N12 O15'
_chemical_formula_sum 'C68 H62 Cl3 Mn2 N12 O15'
_chemical_formula_weight 1503.54
_space_group_crystal_system monoclinic
_space_group_IT_number 9
_space_group_name_Hall 'C -2yc'
_space_group_name_H-M_alt 'C 1 c 1'
_atom_sites_solution_hydrogens geom
_atom_sites_solution_primary direct
_atom_sites_solution_secondary difmap
_audit_update_record
;
2021-01-18 deposited with the CCDC.	2021-03-01 downloaded from the CCDC.
;
_cell_angle_alpha 90.0000
_cell_angle_beta 101.584(3)
_cell_angle_gamma 90.0000
_cell_formula_units_Z 4
_cell_length_a 14.7283(10)
_cell_length_b 22.1188(14)
_cell_length_c 21.6214(14)
_cell_measurement_reflns_used 8689
_cell_measurement_temperature 153
_cell_measurement_theta_max 27.52
_cell_measurement_theta_min 3.08
_cell_volume 6900.2(8)
_computing_cell_refinement CrystalClear
_computing_data_collection 'CrystalClear (Rigaku/MSC Inc., 2006)'
_computing_data_reduction CrystalClear
_computing_molecular_graphics 'CrystalStructure 4.2.5'
_computing_publication_material 'CrystalStructure 4.2.5 (Rigaku, 2017)'
_computing_structure_refinement 'SHELXL Version 2016/6 (Sheldrick, 2008)'
_computing_structure_solution 'Il Milione (Burla, et al., 2007)'
_diffrn_ambient_temperature 153
_diffrn_detector_area_resol_mean 7.314
_diffrn_measured_fraction_theta_full 0.998
_diffrn_measured_fraction_theta_max 0.997
_diffrn_measurement_device_type 'Rigaku Mercury70'
_diffrn_measurement_method \w
_diffrn_radiation_type 'Mo K\a'
_diffrn_radiation_wavelength 0.71075
_diffrn_reflns_av_R_equivalents 0.0286
_diffrn_reflns_Laue_measured_fraction_full 0.998
_diffrn_reflns_Laue_measured_fraction_max 0.997
_diffrn_reflns_limit_h_max 19
_diffrn_reflns_limit_h_min -19
_diffrn_reflns_limit_k_max 28
_diffrn_reflns_limit_k_min -28
_diffrn_reflns_limit_l_max 28
_diffrn_reflns_limit_l_min -28
_diffrn_reflns_number 33906
_diffrn_reflns_point_group_measured_fraction_full 0.944
_diffrn_reflns_point_group_measured_fraction_max 0.930
_diffrn_reflns_theta_full 25.242
_diffrn_reflns_theta_max 27.484
_diffrn_reflns_theta_min 3.081
_diffrn_standards_number 0
_exptl_absorpt_coefficient_mu 0.557
_exptl_absorpt_correction_T_max 0.946
_exptl_absorpt_correction_T_min 0.793
_exptl_absorpt_correction_type multi-scan
_exptl_absorpt_process_details 'REQAB (Rigaku, 1998)'
_exptl_crystal_colour brown
_exptl_crystal_density_diffrn 1.447
_exptl_crystal_density_method 'not measured'
_exptl_crystal_description unknown
_exptl_crystal_F_000 3100.00
_exptl_crystal_size_max 0.200
_exptl_crystal_size_mid 0.200
_exptl_crystal_size_min 0.100
_refine_diff_density_max 0.76
_refine_diff_density_min -0.94
_refine_ls_abs_structure_details
;
 Flack x determined using 4749 quotients [(I+)-(I-)]/[(I+)+(I-)]
 (Parsons, Flack and Wagner, Acta Cryst. B69 (2013) 249-259).
;
_refine_ls_abs_structure_Flack 0.480(7)
_refine_ls_extinction_method none
_refine_ls_goodness_of_fit_ref 1.096
_refine_ls_hydrogen_treatment constr
_refine_ls_number_parameters 932
_refine_ls_number_reflns 14719
_refine_ls_number_restraints 2
_refine_ls_R_factor_all 0.0817
_refine_ls_R_factor_gt 0.0741
_refine_ls_shift/su_max 0.001
_refine_ls_structure_factor_coef Fsqd
_refine_ls_weighting_details 'w = 1/[\s^2^(Fo^2^)+(0.1185P)^2^+8.2708P] where P=(Fo^2^+2Fc^2^)/3'
_refine_ls_weighting_scheme calc
_refine_ls_wR_factor_gt 0.1958
_refine_ls_wR_factor_ref 0.2129
_reflns_Friedel_coverage 0.865
_reflns_Friedel_fraction_full 0.890
_reflns_Friedel_fraction_max 0.864
_reflns_number_gt 12963
_reflns_number_total 14719
_reflns_threshold_expression F^2^>2.0\s(F^2^)
_cod_data_source_file d1dt00184a2.cif
_cod_data_source_block 3-isoTQA-Mn(ClO4)2
_cod_depositor_comments 'Adding full bibliography for 7706733--7706742.cif.'
_cod_database_code 7706740

loop_
_space_group_symop_id
_space_group_symop_operation_xyz
1 +X,+Y,+Z
2 +X,-Y,1/2+Z
3 1/2+X,1/2+Y,+Z
4 1/2+X,1/2-Y,1/2+Z

loop_
_atom_site_label
_atom_site_type_symbol
_atom_site_fract_x
_atom_site_fract_y
_atom_site_fract_z
_atom_site_U_iso_or_equiv
_atom_site_adp_type
_atom_site_occupancy
_atom_site_site_symmetry_order
_atom_site_calc_flag
_atom_site_refinement_flags_posn
_atom_site_refinement_flags_adp
_atom_site_refinement_flags_occupancy
_atom_site_disorder_assembly
_atom_site_disorder_group
Mn1 Mn 0.23551(6) -0.03479(5) 0.90142(5) 0.0444(2) Uani 1 1 d . . . . .
Mn2 Mn 0.30442(6) 0.05562(4) 0.97623(5) 0.0420(2) Uani 1 1 d . . . . .
Cl1 Cl 0.04487(14) -0.05177(11) 1.09844(10) 0.0631(5) Uani 1 1 d . . . . .
Cl2 Cl 0.51478(13) 0.06078(11) 0.79450(10) 0.0625(5) Uani 1 1 d . . . . .
Cl3 Cl 0.2843(4) 0.24880(14) 1.20559(17) 0.1227(16) Uani 1 1 d . . . . .
O1 O 0.2869(3) 0.0370(2) 0.8922(2) 0.0464(10) Uani 1 1 d . . . . .
O2 O 0.2516(3) -0.0189(2) 0.9835(2) 0.0435(10) Uani 1 1 d . . . . .
O3 O 0.0016(8) -0.0915(5) 1.1319(5) 0.126(4) Uani 1 1 d . . . . .
O4 O 0.1370(7) -0.0650(7) 1.1022(9) 0.185(7) Uani 1 1 d . . . . .
O5 O 0.0002(10) -0.0485(5) 1.0359(4) 0.142(5) Uani 1 1 d . . . . .
O6 O 0.0434(8) 0.0077(5) 1.1243(5) 0.122(4) Uani 1 1 d . . . . .
O7 O 0.5660(7) 0.0953(5) 0.7590(4) 0.112(3) Uani 1 1 d . . . . .
O8 O 0.5746(8) 0.0447(5) 0.8517(4) 0.116(3) Uani 1 1 d . . . . .
O9 O 0.4447(11) 0.0913(10) 0.8135(8) 0.221(9) Uani 1 1 d . . . . .
O10 O 0.4799(8) 0.0112(5) 0.7572(4) 0.131(4) Uani 1 1 d . . . . .
O11 O 0.281(3) 0.1915(6) 1.2065(13) 0.218(14) Uani 0.8 1 d . . P . .
O12 O 0.3052(9) 0.2780(6) 1.1551(6) 0.159(6) Uani 1 1 d . . . . .
O13 O 0.2656(15) 0.2839(8) 1.2518(8) 0.218(9) Uani 1 1 d . . . . .
O14 O 0.384(3) 0.2250(16) 1.2387(16) 0.26(2) Uani 0.6 1 d . . P . .
O15 O 0.184(3) 0.2259(15) 1.1783(18) 0.28(3) Uani 0.6 1 d . . P . .
O16 O -0.008(3) -0.2532(15) 0.6933(11) 0.169(15) Uani 0.45 1 d . . P . .
O17 O -0.161(6) 0.2347(15) 1.1828(15) 0.25(4) Uani 0.3 1 d . . P . .
O18 O 0.578(2) -0.1964(16) 1.1682(16) 0.093(9) Uani 0.25 1 d . . P . .
N1 N 0.2135(4) -0.0547(3) 0.8063(3) 0.0505(13) Uani 1 1 d . . . . .
N2 N 0.1794(4) -0.1180(3) 0.9071(3) 0.0456(12) Uani 1 1 d . . . . .
N3 N 0.3549(4) -0.0814(3) 0.9006(3) 0.0472(12) Uani 1 1 d . . . . .
N4 N 0.1056(4) -0.0027(3) 0.8725(3) 0.0486(12) Uani 1 1 d . . . . .
N5 N 0.3253(4) 0.0766(3) 1.0742(3) 0.0429(11) Uani 1 1 d . . . . .
N6 N 0.3584(4) 0.1403(3) 0.9701(3) 0.0443(11) Uani 1 1 d . . . . .
N7 N 0.4496(4) 0.0252(3) 1.0182(3) 0.0414(11) Uani 1 1 d . . . . .
N8 N 0.1766(4) 0.1103(3) 0.9833(3) 0.0465(12) Uani 1 1 d . . . . .
N9 N 0.3651(9) -0.1411(6) 1.0911(6) 0.108(4) Uani 1 1 d . . . . .
N10 N 0.1619(10) 0.1780(7) 0.7934(6) 0.120(4) Uani 1 1 d . . . . .
N11 N 0.6085(13) 0.1227(7) 1.1860(10) 0.168(8) Uani 1 1 d . . . . .
N12 N -0.0754(18) 0.0948(14) 1.2194(12) 0.265(17) Uani 1 1 d . . . . .
C1 C 0.1603(6) -0.1133(4) 0.7927(4) 0.0611(19) Uani 1 1 d . . . . .
H1A H 0.095080 -0.104111 0.772960 0.073 Uiso 1 1 calc R U . . .
H1B H 0.187249 -0.137376 0.762318 0.073 Uiso 1 1 calc R U . . .
C2 C 0.1738(5) -0.1450(3) 0.9607(4) 0.0487(15) Uani 1 1 d . . . . .
H2 H 0.184579 -0.121811 0.998455 0.058 Uiso 1 1 calc R U . . .
C3 C 0.1623(5) -0.1495(3) 0.8510(4) 0.0515(16) Uani 1 1 d . . . . .
C4 C 0.1428(5) -0.2105(4) 0.8502(5) 0.0603(19) Uani 1 1 d . . . . .
H4 H 0.132737 -0.232194 0.811458 0.072 Uiso 1 1 calc R U . . .
C5 C 0.1202(6) -0.3031(4) 0.9083(7) 0.080(3) Uani 1 1 d . . . . .
H5 H 0.111218 -0.326522 0.870746 0.096 Uiso 1 1 calc R U . . .
C6 C 0.1163(7) -0.3295(5) 0.9655(8) 0.090(4) Uani 1 1 d . . . . .
H6 H 0.104032 -0.371606 0.966635 0.108 Uiso 1 1 calc R U . . .
C7 C 0.1298(7) -0.2966(5) 1.0220(7) 0.086(4) Uani 1 1 d . . . . .
H7 H 0.126745 -0.316465 1.060445 0.103 Uiso 1 1 calc R U . . .
C8 C 0.1477(6) -0.2345(4) 1.0219(5) 0.070(3) Uani 1 1 d . . . . .
H8 H 0.156433 -0.211659 1.059842 0.084 Uiso 1 1 calc R U . . .
C9 C 0.1524(5) -0.2069(3) 0.9640(4) 0.0552(18) Uani 1 1 d . . . . .
C10 C 0.1378(5) -0.2408(4) 0.9069(5) 0.063(2) Uani 1 1 d . . . . .
C11 C 0.3061(6) -0.0567(4) 0.7895(4) 0.062(2) Uani 1 1 d . . . . .
H11A H 0.327943 -0.015161 0.783831 0.074 Uiso 1 1 calc R U . . .
H11B H 0.302377 -0.078916 0.749297 0.074 Uiso 1 1 calc R U . . .
C12 C 0.4095(5) -0.1056(3) 0.9499(4) 0.0500(15) Uani 1 1 d . . . . .
H12 H 0.393649 -0.101602 0.990204 0.060 Uiso 1 1 calc R U . . .
C13 C 0.3737(5) -0.0884(3) 0.8420(4) 0.0523(16) Uani 1 1 d . . . . .
C14 C 0.4504(6) -0.1195(4) 0.8327(5) 0.063(2) Uani 1 1 d . . . . .
H14 H 0.461513 -0.124747 0.791228 0.076 Uiso 1 1 calc R U . . .
C15 C 0.5928(6) -0.1757(4) 0.8781(6) 0.078(3) Uani 1 1 d . . . . .
H15 H 0.607290 -0.181894 0.837720 0.094 Uiso 1 1 calc R U . . .
C16 C 0.6500(7) -0.1980(4) 0.9312(7) 0.088(4) Uani 1 1 d . . . . .
H16 H 0.705581 -0.218073 0.927176 0.105 Uiso 1 1 calc R U . . .
C17 C 0.6287(7) -0.1921(5) 0.9909(7) 0.082(3) Uani 1 1 d . . . . .
H17 H 0.669032 -0.208880 1.026606 0.099 Uiso 1 1 calc R U . . .
C18 C 0.5498(5) -0.1622(4) 0.9983(5) 0.067(2) Uani 1 1 d . . . . .
H18 H 0.535369 -0.158267 1.039013 0.081 Uiso 1 1 calc R U . . .
C19 C 0.4908(5) -0.1375(4) 0.9451(5) 0.0586(19) Uani 1 1 d . . . . .
C20 C 0.5117(5) -0.1433(4) 0.8840(5) 0.060(2) Uani 1 1 d . . . . .
C21 C 0.1596(6) -0.0028(4) 0.7746(4) 0.0587(18) Uani 1 1 d . . . . .
H21A H 0.132698 -0.013240 0.730182 0.070 Uiso 1 1 calc R U . . .
H21B H 0.200672 0.032672 0.774815 0.070 Uiso 1 1 calc R U . . .
C22 C 0.0442(5) 0.0064(3) 0.9086(4) 0.0485(14) Uani 1 1 d . . . . .
H22 H 0.059581 -0.004762 0.951836 0.058 Uiso 1 1 calc R U . . .
C23 C 0.0841(5) 0.0118(4) 0.8090(4) 0.0539(16) Uani 1 1 d . . . . .
C24 C 0.0016(6) 0.0383(4) 0.7830(4) 0.0602(19) Uani 1 1 d . . . . .
H24 H -0.011463 0.048794 0.739533 0.072 Uiso 1 1 calc R U . . .
C25 C -0.1492(6) 0.0796(5) 0.7965(6) 0.077(3) Uani 1 1 d . . . . .
H25 H -0.163122 0.092103 0.753548 0.092 Uiso 1 1 calc R U . . .
C26 C -0.2109(6) 0.0902(5) 0.8341(6) 0.082(3) Uani 1 1 d . . . . .
H26 H -0.267441 0.110443 0.817656 0.098 Uiso 1 1 calc R U . . .
C27 C -0.1907(6) 0.0708(4) 0.8986(6) 0.078(3) Uani 1 1 d . . . . .
H27 H -0.234887 0.077238 0.924492 0.094 Uiso 1 1 calc R U . . .
C28 C -0.1078(5) 0.0430(4) 0.9235(5) 0.061(2) Uani 1 1 d . . . . .
H28 H -0.094230 0.031135 0.966583 0.073 Uiso 1 1 calc R U . . .
C29 C -0.0434(5) 0.0323(3) 0.8848(4) 0.0553(17) Uani 1 1 d . . . . .
C30 C -0.0644(5) 0.0503(4) 0.8205(5) 0.061(2) Uani 1 1 d . . . . .
C31 C 0.3767(5) 0.1354(4) 1.0858(4) 0.0536(16) Uani 1 1 d . . . . .
H31A H 0.441887 0.126884 1.105995 0.064 Uiso 1 1 calc R U . . .
H31B H 0.349125 0.159700 1.115803 0.064 Uiso 1 1 calc R U . . .
C32 C 0.3606(5) 0.1680(3) 0.9166(4) 0.0472(14) Uani 1 1 d . . . . .
H32 H 0.347870 0.145561 0.878324 0.057 Uiso 1 1 calc R U . . .
C33 C 0.3752(5) 0.1725(3) 1.0264(3) 0.0475(14) Uani 1 1 d . . . . .
C34 C 0.3917(5) 0.2321(3) 1.0283(4) 0.0536(17) Uani 1 1 d . . . . .
H34 H 0.399631 0.253497 1.067153 0.064 Uiso 1 1 calc R U . . .
C35 C 0.4155(6) 0.3256(4) 0.9691(6) 0.070(2) Uani 1 1 d . . . . .
H35 H 0.425599 0.348878 1.006774 0.084 Uiso 1 1 calc R U . . .
C36 C 0.4184(6) 0.3524(4) 0.9123(6) 0.074(3) Uani 1 1 d . . . . .
H36 H 0.432199 0.394284 0.911624 0.088 Uiso 1 1 calc R U . . .
C37 C 0.4022(6) 0.3207(4) 0.8561(6) 0.073(3) Uani 1 1 d . . . . .
H37 H 0.403872 0.341089 0.817639 0.087 Uiso 1 1 calc R U . . .
C38 C 0.3834(6) 0.2596(4) 0.8557(5) 0.065(2) Uani 1 1 d . . . . .
H38 H 0.372116 0.237474 0.817218 0.078 Uiso 1 1 calc R U . . .
C39 C 0.3814(5) 0.2301(4) 0.9145(4) 0.0521(16) Uani 1 1 d . . . . .
C40 C 0.3973(5) 0.2634(3) 0.9708(4) 0.0557(17) Uani 1 1 d . . . . .
C41 C 0.3783(5) 0.0265(4) 1.1091(3) 0.0499(15) Uani 1 1 d . . . . .
H41A H 0.338122 -0.009577 1.107293 0.060 Uiso 1 1 calc R U . . .
H41B H 0.399079 0.038067 1.153934 0.060 Uiso 1 1 calc R U . . .
C42 C 0.5196(5) 0.0135(3) 0.9893(3) 0.0438(13) Uani 1 1 d . . . . .
H42 H 0.512751 0.024192 0.946063 0.053 Uiso 1 1 calc R U . . .
C43 C 0.4607(4) 0.0118(3) 1.0812(3) 0.0461(14) Uani 1 1 d . . . . .
C44 C 0.5392(5) -0.0158(4) 1.1140(4) 0.0530(16) Uani 1 1 d . . . . .
H44 H 0.543900 -0.025337 1.157370 0.064 Uiso 1 1 calc R U . . .
C45 C 0.6940(6) -0.0611(4) 1.1145(4) 0.062(2) Uani 1 1 d . . . . .
H45 H 0.700848 -0.072595 1.157467 0.075 Uiso 1 1 calc R U . . .
C46 C 0.7623(6) -0.0743(5) 1.0822(5) 0.069(2) Uani 1 1 d . . . . .
H46 H 0.815777 -0.095767 1.102850 0.083 Uiso 1 1 calc R U . . .
C47 C 0.7543(5) -0.0566(4) 1.0186(5) 0.062(2) Uani 1 1 d . . . . .
H47 H 0.803504 -0.064985 0.997346 0.074 Uiso 1 1 calc R U . . .
C48 C 0.6753(5) -0.0268(4) 0.9864(4) 0.0535(16) Uani 1 1 d . . . . .
H48 H 0.669929 -0.015332 0.943523 0.064 Uiso 1 1 calc R U . . .
C49 C 0.6026(5) -0.0139(3) 1.0194(3) 0.0460(14) Uani 1 1 d . . . . .
C50 C 0.6126(5) -0.0301(4) 1.0840(4) 0.0527(16) Uani 1 1 d . . . . .
C51 C 0.2325(5) 0.0799(4) 1.0928(3) 0.0503(15) Uani 1 1 d . . . . .
H51A H 0.239354 0.100445 1.134157 0.060 Uiso 1 1 calc R U . . .
H51B H 0.209435 0.038442 1.097414 0.060 Uiso 1 1 calc R U . . .
C52 C 0.1157(5) 0.1368(3) 0.9381(4) 0.0473(14) Uani 1 1 d . . . . .
H52 H 0.125474 0.134714 0.896066 0.057 Uiso 1 1 calc R U . . .
C53 C 0.1628(5) 0.1139(3) 1.0441(3) 0.0477(14) Uani 1 1 d . . . . .
C54 C 0.0901(5) 0.1437(4) 1.0601(4) 0.0526(16) Uani 1 1 d . . . . .
H54 H 0.084655 0.146614 1.103016 0.063 Uiso 1 1 calc R U . . .
C55 C -0.0576(5) 0.2010(4) 1.0226(5) 0.063(2) Uani 1 1 d . . . . .
H55 H -0.067654 0.204253 1.064482 0.075 Uiso 1 1 calc R U . . .
C56 C -0.1197(6) 0.2257(4) 0.9738(5) 0.069(2) Uani 1 1 d . . . . .
H56 H -0.173422 0.245249 0.982028 0.082 Uiso 1 1 calc R U . . .
C57 C -0.1058(6) 0.2227(4) 0.9126(5) 0.065(2) Uani 1 1 d . . . . .
H57 H -0.149889 0.240145 0.879265 0.078 Uiso 1 1 calc R U . . .
C58 C -0.0284(5) 0.1945(4) 0.8996(4) 0.0568(18) Uani 1 1 d . . . . .
H58 H -0.018832 0.192819 0.857467 0.068 Uiso 1 1 calc R U . . .
C59 C 0.0371(4) 0.1679(3) 0.9493(4) 0.0485(14) Uani 1 1 d . . . . .
C60 C 0.0216(5) 0.1707(3) 1.0109(4) 0.0521(16) Uani 1 1 d . . . . .
C61 C 0.3343(11) -0.1393(12) 1.1341(7) 0.149(8) Uani 1 1 d . . . . .
C62 C 0.2885(19) -0.138(2) 1.1884(11) 0.29(2) Uani 1 1 d . . . . .
H62A H 0.332698 -0.124466 1.225974 0.343 Uiso 1 1 calc R U . . .
H62B H 0.266546 -0.178755 1.195826 0.343 Uiso 1 1 calc R U . . .
H62C H 0.235778 -0.110207 1.179815 0.343 Uiso 1 1 calc R U . . .
C63 C 0.1141(10) 0.1977(6) 0.7510(6) 0.093(3) Uani 1 1 d . . . . .
C64 C 0.0550(19) 0.2243(9) 0.6992(10) 0.184(12) Uani 1 1 d . . . . .
H64A H 0.073655 0.266404 0.694984 0.221 Uiso 1 1 calc R U . . .
H64B H -0.008890 0.223135 0.705712 0.221 Uiso 1 1 calc R U . . .
H64C H 0.059126 0.202000 0.660694 0.221 Uiso 1 1 calc R U . . .
C65 C 0.6503(10) 0.0983(6) 1.2272(8) 0.102(4) Uani 1 1 d . . . . .
C66 C 0.7010(9) 0.0653(7) 1.2784(8) 0.111(5) Uani 1 1 d . . . . .
H66A H 0.767245 0.067802 1.277771 0.133 Uiso 1 1 calc R U . . .
H66B H 0.681253 0.022953 1.274979 0.133 Uiso 1 1 calc R U . . .
H66C H 0.689783 0.082356 1.318015 0.133 Uiso 1 1 calc R U . . .
C67 C -0.1194(11) 0.0884(7) 1.1716(7) 0.108(5) Uani 1 1 d . . . . .
C68 C -0.1649(11) 0.0853(7) 1.1091(7) 0.108(4) Uani 1 1 d . . . . .
H68A H -0.120124 0.076334 1.082399 0.130 Uiso 1 1 calc R U . . .
H68B H -0.195034 0.124158 1.096360 0.130 Uiso 1 1 calc R U . . .
H68C H -0.211829 0.053330 1.104201 0.130 Uiso 1 1 calc R U . . .

loop_
_atom_site_aniso_label
_atom_site_aniso_U_11
_atom_site_aniso_U_22
_atom_site_aniso_U_33
_atom_site_aniso_U_23
_atom_site_aniso_U_13
_atom_site_aniso_U_12
Mn1 0.0420(5) 0.0480(5) 0.0439(5) -0.0020(4) 0.0104(4) -0.0017(4)
Mn2 0.0402(4) 0.0452(5) 0.0405(5) -0.0002(4) 0.0080(4) 0.0022(4)
Cl1 0.0532(10) 0.0913(15) 0.0461(10) -0.0053(9) 0.0128(8) -0.0058(9)
Cl2 0.0533(10) 0.0846(14) 0.0512(10) -0.0109(9) 0.0141(8) -0.0098(9)
Cl3 0.229(4) 0.0627(15) 0.108(2) -0.0110(14) 0.109(3) -0.022(2)
O1 0.045(2) 0.052(3) 0.043(3) 0.000(2) 0.0092(19) 0.0002(19)
O2 0.037(2) 0.047(2) 0.048(3) -0.0001(19) 0.0106(18) 0.0032(18)
O3 0.145(8) 0.137(9) 0.105(7) 0.057(6) 0.050(6) -0.019(7)
O4 0.060(5) 0.171(12) 0.34(2) 0.009(12) 0.085(9) 0.018(6)
O5 0.198(12) 0.156(10) 0.050(5) 0.021(5) -0.025(6) -0.086(9)
O6 0.157(10) 0.103(7) 0.105(7) -0.026(6) 0.023(7) 0.025(7)
O7 0.132(7) 0.138(8) 0.063(5) 0.016(4) 0.012(4) -0.074(6)
O8 0.120(8) 0.165(10) 0.052(5) 0.024(5) -0.010(4) -0.021(6)
O9 0.152(11) 0.34(2) 0.183(14) -0.094(14) 0.062(10) 0.104(14)
O10 0.174(9) 0.153(9) 0.074(5) -0.042(5) 0.047(6) -0.117(8)
O11 0.44(4) 0.055(7) 0.22(2) -0.016(9) 0.21(3) -0.052(14)
O12 0.182(11) 0.162(10) 0.170(11) 0.108(9) 0.121(10) 0.062(9)
O13 0.33(2) 0.185(14) 0.182(14) -0.122(12) 0.144(16) -0.059(14)
O14 0.40(6) 0.20(3) 0.20(3) 0.13(3) 0.08(3) 0.18(4)
O15 0.30(4) 0.17(3) 0.29(4) 0.04(3) -0.15(3) -0.14(3)
O16 0.21(3) 0.19(3) 0.065(12) 0.042(15) -0.066(16) -0.07(2)
O17 0.61(12) 0.08(2) 0.061(17) 0.029(15) 0.10(4) 0.16(4)
O18 0.083(19) 0.09(2) 0.09(2) 0.019(17) -0.013(16) 0.020(16)
N1 0.048(3) 0.058(3) 0.045(3) -0.011(3) 0.009(2) -0.010(3)
N2 0.041(3) 0.049(3) 0.049(3) -0.001(2) 0.014(2) 0.001(2)
N3 0.048(3) 0.047(3) 0.048(3) -0.006(2) 0.014(2) -0.003(2)
N4 0.042(3) 0.059(3) 0.044(3) 0.002(2) 0.005(2) -0.003(2)
N5 0.041(3) 0.048(3) 0.038(3) 0.003(2) 0.004(2) 0.005(2)
N6 0.042(3) 0.045(3) 0.046(3) 0.000(2) 0.008(2) 0.005(2)
N7 0.037(2) 0.049(3) 0.039(3) 0.000(2) 0.007(2) 0.002(2)
N8 0.042(3) 0.049(3) 0.049(3) -0.001(2) 0.009(2) 0.007(2)
N9 0.115(9) 0.127(10) 0.091(7) 0.026(6) 0.042(7) 0.018(7)
N10 0.120(9) 0.164(12) 0.078(7) 0.017(8) 0.025(7) 0.014(9)
N11 0.159(15) 0.098(10) 0.212(19) 0.009(10) -0.049(13) -0.002(9)
N12 0.22(2) 0.33(3) 0.19(2) -0.15(2) -0.075(18) 0.15(2)
C1 0.054(4) 0.073(5) 0.056(4) -0.019(4) 0.009(3) -0.014(4)
C2 0.043(3) 0.041(3) 0.064(4) 0.001(3) 0.016(3) 0.003(2)
C3 0.045(3) 0.048(4) 0.062(4) -0.011(3) 0.013(3) -0.001(3)
C4 0.046(4) 0.055(4) 0.078(6) -0.012(4) 0.007(3) 0.001(3)
C5 0.053(4) 0.046(4) 0.137(10) -0.003(5) 0.008(5) -0.003(3)
C6 0.052(5) 0.049(5) 0.169(13) 0.008(7) 0.020(6) 0.002(4)
C7 0.056(5) 0.069(6) 0.137(11) 0.040(7) 0.031(6) 0.005(4)
C8 0.052(4) 0.060(5) 0.104(7) 0.027(5) 0.029(4) 0.006(3)
C9 0.040(3) 0.045(4) 0.082(6) 0.009(3) 0.017(3) 0.003(3)
C10 0.039(3) 0.051(4) 0.097(7) -0.004(4) 0.011(4) 0.000(3)
C11 0.061(4) 0.082(6) 0.047(4) -0.009(4) 0.021(3) -0.012(4)
C12 0.041(3) 0.048(3) 0.060(4) -0.002(3) 0.006(3) -0.001(3)
C13 0.050(3) 0.055(4) 0.057(4) -0.011(3) 0.024(3) -0.006(3)
C14 0.056(4) 0.064(5) 0.078(6) -0.016(4) 0.033(4) -0.009(4)
C15 0.050(4) 0.063(5) 0.128(9) -0.017(5) 0.033(5) 0.001(4)
C16 0.050(4) 0.055(5) 0.162(12) -0.017(6) 0.029(6) 0.001(4)
C17 0.059(5) 0.058(5) 0.124(10) 0.002(5) 0.003(5) 0.000(4)
C18 0.046(4) 0.051(4) 0.100(7) 0.000(4) 0.004(4) 0.003(3)
C19 0.041(3) 0.051(4) 0.083(6) -0.006(4) 0.011(3) -0.006(3)
C20 0.043(3) 0.054(4) 0.086(6) -0.014(4) 0.021(4) -0.005(3)
C21 0.061(4) 0.076(5) 0.038(4) 0.000(3) 0.007(3) -0.005(4)
C22 0.040(3) 0.047(3) 0.058(4) 0.002(3) 0.009(3) -0.003(3)
C23 0.056(4) 0.059(4) 0.044(4) 0.011(3) 0.004(3) 0.003(3)
C24 0.057(4) 0.070(5) 0.048(4) 0.006(3) -0.002(3) -0.006(4)
C25 0.044(4) 0.079(6) 0.095(7) 0.017(5) -0.017(4) -0.006(4)
C26 0.044(4) 0.065(5) 0.127(10) 0.009(6) -0.006(5) 0.003(4)
C27 0.040(4) 0.065(5) 0.129(9) 0.018(5) 0.018(5) -0.002(3)
C28 0.044(4) 0.053(4) 0.086(6) 0.007(4) 0.016(4) 0.002(3)
C29 0.042(3) 0.052(4) 0.069(5) 0.005(3) 0.007(3) -0.005(3)
C30 0.042(4) 0.057(4) 0.077(6) 0.009(4) -0.006(4) -0.003(3)
C31 0.052(4) 0.058(4) 0.049(4) -0.010(3) 0.006(3) -0.002(3)
C32 0.044(3) 0.045(3) 0.053(4) 0.001(3) 0.011(3) 0.003(3)
C33 0.041(3) 0.054(4) 0.046(4) -0.008(3) 0.004(3) 0.000(3)
C34 0.040(3) 0.051(4) 0.066(5) -0.006(3) 0.002(3) 0.003(3)
C35 0.049(4) 0.051(4) 0.110(8) 0.007(4) 0.016(4) 0.004(3)
C36 0.047(4) 0.050(4) 0.121(9) 0.008(5) 0.011(5) -0.002(3)
C37 0.058(5) 0.056(5) 0.105(8) 0.021(5) 0.019(5) 0.009(4)
C38 0.053(4) 0.058(5) 0.086(6) 0.019(4) 0.022(4) 0.006(3)
C39 0.042(3) 0.053(4) 0.063(5) 0.009(3) 0.014(3) 0.006(3)
C40 0.039(3) 0.047(4) 0.081(5) -0.002(3) 0.012(3) 0.004(3)
C41 0.048(3) 0.063(4) 0.037(3) 0.006(3) 0.006(3) 0.014(3)
C42 0.045(3) 0.046(3) 0.041(3) -0.002(3) 0.009(2) -0.001(3)
C43 0.040(3) 0.055(4) 0.042(3) 0.002(3) 0.004(2) 0.006(3)
C44 0.044(3) 0.068(4) 0.045(4) 0.007(3) 0.005(3) 0.010(3)
C45 0.054(4) 0.073(5) 0.056(5) 0.006(4) 0.005(3) 0.015(4)
C46 0.043(4) 0.077(6) 0.085(6) 0.005(5) 0.010(4) 0.012(4)
C47 0.044(4) 0.064(5) 0.079(6) 0.002(4) 0.018(4) 0.009(3)
C48 0.043(3) 0.056(4) 0.064(5) -0.002(3) 0.017(3) -0.001(3)
C49 0.043(3) 0.042(3) 0.053(4) 0.002(3) 0.013(3) 0.000(2)
C50 0.047(4) 0.059(4) 0.052(4) 0.004(3) 0.010(3) 0.006(3)
C51 0.046(3) 0.067(4) 0.039(3) -0.005(3) 0.012(3) 0.008(3)
C52 0.043(3) 0.047(3) 0.050(4) 0.004(3) 0.006(3) 0.000(3)
C53 0.044(3) 0.055(4) 0.045(4) -0.005(3) 0.013(3) 0.003(3)
C54 0.043(3) 0.058(4) 0.057(4) -0.010(3) 0.012(3) 0.002(3)
C55 0.045(4) 0.060(4) 0.086(6) -0.003(4) 0.020(4) 0.009(3)
C56 0.046(4) 0.063(5) 0.096(7) 0.005(5) 0.013(4) 0.011(3)
C57 0.047(4) 0.057(4) 0.086(6) 0.007(4) 0.004(4) 0.008(3)
C58 0.044(3) 0.058(4) 0.066(5) 0.011(4) 0.005(3) -0.002(3)
C59 0.037(3) 0.048(3) 0.058(4) 0.004(3) 0.004(3) 0.001(2)
C60 0.045(3) 0.049(4) 0.061(4) -0.001(3) 0.010(3) 0.006(3)
C61 0.094(9) 0.28(3) 0.073(8) 0.033(12) 0.012(7) -0.051(12)
C62 0.16(2) 0.60(7) 0.096(14) 0.04(3) 0.034(14) -0.08(3)
C63 0.115(9) 0.100(9) 0.066(7) 0.000(6) 0.018(6) -0.002(7)
C64 0.26(3) 0.107(13) 0.139(16) -0.004(11) -0.078(17) -0.007(15)
C65 0.090(8) 0.079(7) 0.128(12) -0.005(7) 0.001(8) 0.010(6)
C66 0.076(8) 0.107(10) 0.145(14) 0.010(9) 0.014(8) -0.001(7)
C67 0.113(10) 0.106(10) 0.094(10) -0.020(8) -0.006(8) 0.036(8)
C68 0.121(11) 0.103(10) 0.098(10) 0.011(8) 0.012(8) -0.009(8)

loop_
_atom_type_symbol
_atom_type_description
_atom_type_scat_dispersion_real
_atom_type_scat_dispersion_imag
_atom_type_scat_source
C C 0.0033 0.0016
;
International Tables for Crystallography
(Vol. C, Tables 4.2.6.8 and 6.1.1.4)
;
H H 0.0000 0.0000
;
International Tables for Crystallography
(Vol. C, Table 6.1.1.4)
;
Cl Cl 0.1484 0.1585
;
International Tables for Crystallography
(Vol. C, Tables 4.2.6.8 and 6.1.1.4)
;
Mn Mn 0.3368 0.7283
;
International Tables for Crystallography
(Vol. C, Tables 4.2.6.8 and 6.1.1.4)
;
N N 0.0061 0.0033
;
International Tables for Crystallography
(Vol. C, Tables 4.2.6.8 and 6.1.1.4)
;
O O 0.0106 0.0060
;
International Tables for Crystallography
(Vol. C, Tables 4.2.6.8 and 6.1.1.4)
;

loop_
_geom_angle_atom_site_label_1
_geom_angle_atom_site_label_2
_geom_angle_atom_site_label_3
_geom_angle
_geom_angle_site_symmetry_1
_geom_angle_site_symmetry_3
_geom_angle_publ_flag
O2 Mn1 O1 87.8(2) . . ?
O2 Mn1 N4 99.7(2) . . ?
O1 Mn1 N4 92.8(2) . . ?
O2 Mn1 N2 95.3(2) . . ?
O1 Mn1 N2 176.6(2) . . ?
N4 Mn1 N2 88.0(2) . . ?
O2 Mn1 N3 99.6(2) . . ?
O1 Mn1 N3 93.6(2) . . ?
N4 Mn1 N3 159.9(2) . . ?
N2 Mn1 N3 84.6(2) . . ?
O2 Mn1 N1 178.4(2) . . ?
O1 Mn1 N1 93.6(2) . . ?
N4 Mn1 N1 79.4(3) . . ?
N2 Mn1 N1 83.3(3) . . ?
N3 Mn1 N1 81.2(3) . . ?
O2 Mn1 Mn2 44.10(16) . . ?
O1 Mn1 Mn2 43.70(16) . . ?
N4 Mn1 Mn2 98.45(18) . . ?
N2 Mn1 Mn2 139.43(18) . . ?
N3 Mn1 Mn2 99.30(17) . . ?
N1 Mn1 Mn2 137.31(19) . . ?
O1 Mn2 O2 84.6(2) . . ?
O1 Mn2 N6 96.9(2) . . ?
O2 Mn2 N6 177.3(2) . . ?
O1 Mn2 N5 179.5(2) . . ?
O2 Mn2 N5 95.1(2) . . ?
N6 Mn2 N5 83.4(2) . . ?
O1 Mn2 N7 105.4(2) . . ?
O2 Mn2 N7 94.6(2) . . ?
N6 Mn2 N7 87.1(2) . . ?
N5 Mn2 N7 74.2(2) . . ?
O1 Mn2 N8 103.5(2) . . ?
O2 Mn2 N8 95.8(2) . . ?
N6 Mn2 N8 81.7(2) . . ?
N5 Mn2 N8 76.9(2) . . ?
N7 Mn2 N8 150.0(2) . . ?
O1 Mn2 Mn1 42.42(16) . . ?
O2 Mn2 Mn1 42.18(15) . . ?
N6 Mn2 Mn1 139.28(17) . . ?
N5 Mn2 Mn1 137.25(17) . . ?
N7 Mn2 Mn1 103.74(15) . . ?
N8 Mn2 Mn1 102.89(16) . . ?
O4 Cl1 O3 112.9(9) . . ?
O4 Cl1 O5 109.8(11) . . ?
O3 Cl1 O5 111.6(7) . . ?
O4 Cl1 O6 105.4(8) . . ?
O3 Cl1 O6 109.7(8) . . ?
O5 Cl1 O6 107.0(8) . . ?
O9 Cl2 O10 110.5(10) . . ?
O9 Cl2 O7 114.6(12) . . ?
O10 Cl2 O7 106.7(5) . . ?
O9 Cl2 O8 103.7(9) . . ?
O10 Cl2 O8 113.7(8) . . ?
O7 Cl2 O8 107.8(6) . . ?
O11 Cl3 O13 123.7(12) . . ?
O11 Cl3 O12 120.3(11) . . ?
O13 Cl3 O12 116.1(10) . . ?
O11 Cl3 O15 69.3(19) . . ?
O13 Cl3 O15 99(2) . . ?
O12 Cl3 O15 101.6(15) . . ?
O11 Cl3 O14 72(2) . . ?
O13 Cl3 O14 99.6(17) . . ?
O12 Cl3 O14 100.4(15) . . ?
O15 Cl3 O14 141(2) . . ?
Mn1 O1 Mn2 93.9(2) . . ?
Mn1 O2 Mn2 93.7(2) . . ?
Cl3 O11 O15 63.9(15) . . ?
Cl3 O11 O14 62.6(13) . . ?
O15 O11 O14 126.4(14) . . ?
Cl3 O14 O11 45.1(14) . . ?
Cl3 O15 O11 46.8(11) . . ?
C11 N1 C21 110.2(7) . . ?
C11 N1 C1 113.1(6) . . ?
C21 N1 C1 111.4(6) . . ?
C11 N1 Mn1 106.5(5) . . ?
C21 N1 Mn1 105.0(5) . . ?
C1 N1 Mn1 110.3(5) . . ?
C2 N2 C3 120.8(7) . . ?
C2 N2 Mn1 124.0(5) . . ?
C3 N2 Mn1 114.2(5) . . ?
C12 N3 C13 120.3(6) . . ?
C12 N3 Mn1 125.9(5) . . ?
C13 N3 Mn1 113.8(5) . . ?
C22 N4 C23 120.2(6) . . ?
C22 N4 Mn1 126.0(5) . . ?
C23 N4 Mn1 113.8(5) . . ?
C41 N5 C31 111.6(6) . . ?
C41 N5 C51 108.5(6) . . ?
C31 N5 C51 111.6(6) . . ?
C41 N5 Mn2 107.5(4) . . ?
C31 N5 Mn2 108.8(4) . . ?
C51 N5 Mn2 108.6(4) . . ?
C32 N6 C33 120.1(6) . . ?
C32 N6 Mn2 124.1(5) . . ?
C33 N6 Mn2 114.5(5) . . ?
C42 N7 C43 118.4(6) . . ?
C42 N7 Mn2 129.0(5) . . ?
C43 N7 Mn2 112.3(4) . . ?
C52 N8 C53 118.2(6) . . ?
C52 N8 Mn2 129.4(5) . . ?
C53 N8 Mn2 112.4(4) . . ?
C3 C1 N1 112.1(6) . . ?
C3 C1 H1A 109.2 . . ?
N1 C1 H1A 109.2 . . ?
C3 C1 H1B 109.2 . . ?
N1 C1 H1B 109.2 . . ?
H1A C1 H1B 107.9 . . ?
N2 C2 C9 122.4(7) . . ?
N2 C2 H2 118.8 . . ?
C9 C2 H2 118.8 . . ?
N2 C3 C4 120.4(8) . . ?
N2 C3 C1 116.2(7) . . ?
C4 C3 C1 123.2(7) . . ?
C3 C4 C10 120.0(8) . . ?
C3 C4 H4 120.0 . . ?
C10 C4 H4 120.0 . . ?
C6 C5 C10 118.5(11) . . ?
C6 C5 H5 120.8 . . ?
C10 C5 H5 120.8 . . ?
C5 C6 C7 122.5(9) . . ?
C5 C6 H6 118.8 . . ?
C7 C6 H6 118.8 . . ?
C8 C7 C6 120.2(11) . . ?
C8 C7 H7 119.9 . . ?
C6 C7 H7 119.9 . . ?
C7 C8 C9 118.1(11) . . ?
C7 C8 H8 121.0 . . ?
C9 C8 H8 121.0 . . ?
C8 C9 C2 121.2(9) . . ?
C8 C9 C10 121.1(8) . . ?
C2 C9 C10 117.7(8) . . ?
C5 C10 C4 121.8(10) . . ?
C5 C10 C9 119.6(10) . . ?
C4 C10 C9 118.5(7) . . ?
N1 C11 C13 109.1(6) . . ?
N1 C11 H11A 109.9 . . ?
C13 C11 H11A 109.9 . . ?
N1 C11 H11B 109.9 . . ?
C13 C11 H11B 109.9 . . ?
H11A C11 H11B 108.3 . . ?
N3 C12 C19 122.2(8) . . ?
N3 C12 H12 118.9 . . ?
C19 C12 H12 118.9 . . ?
N3 C13 C14 121.5(8) . . ?
N3 C13 C11 114.7(6) . . ?
C14 C13 C11 123.8(7) . . ?
C13 C14 C20 119.7(8) . . ?
C13 C14 H14 120.2 . . ?
C20 C14 H14 120.2 . . ?
C16 C15 C20 119.5(11) . . ?
C16 C15 H15 120.2 . . ?
C20 C15 H15 120.2 . . ?
C15 C16 C17 121.7(9) . . ?
C15 C16 H16 119.1 . . ?
C17 C16 H16 119.1 . . ?
C18 C17 C16 120.4(10) . . ?
C18 C17 H17 119.8 . . ?
C16 C17 H17 119.8 . . ?
C17 C18 C19 119.3(10) . . ?
C17 C18 H18 120.3 . . ?
C19 C18 H18 120.3 . . ?
C18 C19 C12 121.9(8) . . ?
C18 C19 C20 120.7(8) . . ?
C12 C19 C20 117.4(8) . . ?
C14 C20 C19 118.9(7) . . ?
C14 C20 C15 122.9(9) . . ?
C19 C20 C15 118.2(9) . . ?
N1 C21 C23 108.7(6) . . ?
N1 C21 H21A 109.9 . . ?
C23 C21 H21A 109.9 . . ?
N1 C21 H21B 109.9 . . ?
C23 C21 H21B 109.9 . . ?
H21A C21 H21B 108.3 . . ?
N4 C22 C29 122.1(7) . . ?
N4 C22 H22 119.0 . . ?
C29 C22 H22 119.0 . . ?
C24 C23 N4 121.0(7) . . ?
C24 C23 C21 125.4(7) . . ?
N4 C23 C21 113.6(6) . . ?
C23 C24 C30 120.2(8) . . ?
C23 C24 H24 119.9 . . ?
C30 C24 H24 119.9 . . ?
C26 C25 C30 120.5(10) . . ?
C26 C25 H25 119.7 . . ?
C30 C25 H25 119.7 . . ?
C25 C26 C27 120.0(8) . . ?
C25 C26 H26 120.0 . . ?
C27 C26 H26 120.0 . . ?
C28 C27 C26 120.5(10) . . ?
C28 C27 H27 119.7 . . ?
C26 C27 H27 119.7 . . ?
C27 C28 C29 119.7(9) . . ?
C27 C28 H28 120.2 . . ?
C29 C28 H28 120.2 . . ?
C28 C29 C22 122.0(8) . . ?
C28 C29 C30 119.7(8) . . ?
C22 C29 C30 118.2(8) . . ?
C24 C30 C25 122.3(9) . . ?
C24 C30 C29 118.2(7) . . ?
C25 C30 C29 119.5(9) . . ?
N5 C31 C33 113.9(6) . . ?
N5 C31 H31A 108.8 . . ?
C33 C31 H31A 108.8 . . ?
N5 C31 H31B 108.8 . . ?
C33 C31 H31B 108.8 . . ?
H31A C31 H31B 107.7 . . ?
N6 C32 C39 121.7(7) . . ?
N6 C32 H32 119.1 . . ?
C39 C32 H32 119.1 . . ?
C34 C33 N6 122.0(7) . . ?
C34 C33 C31 122.2(7) . . ?
N6 C33 C31 115.7(6) . . ?
C33 C34 C40 119.2(7) . . ?
C33 C34 H34 120.4 . . ?
C40 C34 H34 120.4 . . ?
C36 C35 C40 119.2(10) . . ?
C36 C35 H35 120.4 . . ?
C40 C35 H35 120.4 . . ?
C35 C36 C37 122.6(9) . . ?
C35 C36 H36 118.7 . . ?
C37 C36 H36 118.7 . . ?
C38 C37 C36 120.1(10) . . ?
C38 C37 H37 120.0 . . ?
C36 C37 H37 120.0 . . ?
C37 C38 C39 118.7(10) . . ?
C37 C38 H38 120.7 . . ?
C39 C38 H38 120.7 . . ?
C40 C39 C32 118.8(7) . . ?
C40 C39 C38 120.1(8) . . ?
C32 C39 C38 121.0(8) . . ?
C35 C40 C39 119.4(9) . . ?
C35 C40 C34 122.6(9) . . ?
C39 C40 C34 118.0(7) . . ?
N5 C41 C43 110.3(6) . . ?
N5 C41 H41A 109.6 . . ?
C43 C41 H41A 109.6 . . ?
N5 C41 H41B 109.6 . . ?
C43 C41 H41B 109.6 . . ?
H41A C41 H41B 108.1 . . ?
N7 C42 C49 123.4(6) . . ?
N7 C42 H42 118.3 . . ?
C49 C42 H42 118.3 . . ?
N7 C43 C44 122.0(6) . . ?
N7 C43 C41 114.2(6) . . ?
C44 C43 C41 123.8(6) . . ?
C43 C44 C50 120.5(7) . . ?
C43 C44 H44 119.7 . . ?
C50 C44 H44 119.7 . . ?
C46 C45 C50 120.4(8) . . ?
C46 C45 H45 119.8 . . ?
C50 C45 H45 119.8 . . ?
C45 C46 C47 120.7(8) . . ?
C45 C46 H46 119.6 . . ?
C47 C46 H46 119.6 . . ?
C48 C47 C46 120.9(7) . . ?
C48 C47 H47 119.5 . . ?
C46 C47 H47 119.5 . . ?
C47 C48 C49 118.7(8) . . ?
C47 C48 H48 120.7 . . ?
C49 C48 H48 120.7 . . ?
C42 C49 C50 118.2(6) . . ?
C42 C49 C48 121.7(7) . . ?
C50 C49 C48 120.0(7) . . ?
C44 C50 C49 117.4(7) . . ?
C44 C50 C45 123.3(7) . . ?
C49 C50 C45 119.2(7) . . ?
N5 C51 C53 111.4(6) . . ?
N5 C51 H51A 109.4 . . ?
C53 C51 H51A 109.4 . . ?
N5 C51 H51B 109.4 . . ?
C53 C51 H51B 109.4 . . ?
H51A C51 H51B 108.0 . . ?
N8 C52 C59 123.2(7) . . ?
N8 C52 H52 118.4 . . ?
C59 C52 H52 118.4 . . ?
C54 C53 N8 123.3(7) . . ?
C54 C53 C51 121.4(6) . . ?
N8 C53 C51 115.3(6) . . ?
C53 C54 C60 119.0(7) . . ?
C53 C54 H54 120.5 . . ?
C60 C54 H54 120.5 . . ?
C56 C55 C60 120.1(9) . . ?
C56 C55 H55 119.9 . . ?
C60 C55 H55 119.9 . . ?
C55 C56 C57 121.1(8) . . ?
C55 C56 H56 119.4 . . ?
C57 C56 H56 119.4 . . ?
C58 C57 C56 120.4(8) . . ?
C58 C57 H57 119.8 . . ?
C56 C57 H57 119.8 . . ?
C57 C58 C59 119.8(8) . . ?
C57 C58 H58 120.1 . . ?
C59 C58 H58 120.1 . . ?
C60 C59 C52 118.9(6) . . ?
C60 C59 C58 119.2(7) . . ?
C52 C59 C58 121.9(7) . . ?
C59 C60 C55 119.4(7) . . ?
C59 C60 C54 117.4(6) . . ?
C55 C60 C54 123.2(8) . . ?
N9 C61 C62 177(2) . . ?
C61 C62 H62A 109.5 . . ?
C61 C62 H62B 109.5 . . ?
H62A C62 H62B 109.5 . . ?
C61 C62 H62C 109.5 . . ?
H62A C62 H62C 109.5 . . ?
H62B C62 H62C 109.5 . . ?
N10 C63 C64 177.9(18) . . ?
C63 C64 H64A 109.5 . . ?
C63 C64 H64B 109.5 . . ?
H64A C64 H64B 109.5 . . ?
C63 C64 H64C 109.5 . . ?
H64A C64 H64C 109.5 . . ?
H64B C64 H64C 109.5 . . ?
N11 C65 C66 177.8(17) . . ?
C65 C66 H66A 109.5 . . ?
C65 C66 H66B 109.5 . . ?
H66A C66 H66B 109.5 . . ?
C65 C66 H66C 109.5 . . ?
H66A C66 H66C 109.5 . . ?
H66B C66 H66C 109.5 . . ?
N12 C67 C68 172(3) . . ?
C67 C68 H68A 109.5 . . ?
C67 C68 H68B 109.5 . . ?
H68A C68 H68B 109.5 . . ?
C67 C68 H68C 109.5 . . ?
H68A C68 H68C 109.5 . . ?
H68B C68 H68C 109.5 . . ?

loop_
_geom_bond_atom_site_label_1
_geom_bond_atom_site_label_2
_geom_bond_distance
_geom_bond_site_symmetry_2
_geom_bond_publ_flag
Mn1 O2 1.779(5) . ?
Mn1 O1 1.787(5) . ?
Mn1 N4 2.019(6) . ?
Mn1 N2 2.032(6) . ?
Mn1 N3 2.042(6) . ?
Mn1 N1 2.064(6) . ?
Mn1 Mn2 2.6432(14) . ?
Mn2 O1 1.831(5) . ?
Mn2 O2 1.843(5) . ?
Mn2 N6 2.049(6) . ?
Mn2 N5 2.130(6) . ?
Mn2 N7 2.252(5) . ?
Mn2 N8 2.268(5) . ?
Cl1 O4 1.374(9) . ?
Cl1 O3 1.374(8) . ?
Cl1 O5 1.381(9) . ?
Cl1 O6 1.431(10) . ?
Cl2 O9 1.364(10) . ?
Cl2 O10 1.397(8) . ?
Cl2 O7 1.405(8) . ?
Cl2 O8 1.412(9) . ?
Cl3 O11 1.268(14) . ?
Cl3 O13 1.336(10) . ?
Cl3 O12 1.355(8) . ?
Cl3 O15 1.56(3) . ?
Cl3 O14 1.59(4) . ?
O11 O15 1.63(4) . ?
O11 O14 1.71(5) . ?
N1 C11 1.481(10) . ?
N1 C21 1.482(11) . ?
N1 C1 1.513(10) . ?
N2 C2 1.321(9) . ?
N2 C3 1.377(10) . ?
N3 C12 1.315(10) . ?
N3 C13 1.358(9) . ?
N4 C22 1.324(9) . ?
N4 C23 1.383(9) . ?
N5 C41 1.472(9) . ?
N5 C31 1.500(10) . ?
N5 C51 1.501(8) . ?
N6 C32 1.315(9) . ?
N6 C33 1.389(9) . ?
N7 C42 1.334(8) . ?
N7 C43 1.370(9) . ?
N8 C52 1.323(9) . ?
N8 C53 1.371(9) . ?
N9 C61 1.114(19) . ?
N10 C63 1.125(17) . ?
N11 C65 1.116(19) . ?
N12 C67 1.11(2) . ?
C1 C3 1.488(12) . ?
C1 H1A 0.9900 . ?
C1 H1B 0.9900 . ?
C2 C9 1.409(10) . ?
C2 H2 0.9500 . ?
C3 C4 1.379(11) . ?
C4 C10 1.411(14) . ?
C4 H4 0.9500 . ?
C5 C6 1.379(18) . ?
C5 C10 1.403(12) . ?
C5 H5 0.9500 . ?
C6 C7 1.402(19) . ?
C6 H6 0.9500 . ?
C7 C8 1.397(14) . ?
C7 H7 0.9500 . ?
C8 C9 1.409(12) . ?
C8 H8 0.9500 . ?
C9 C10 1.424(13) . ?
C11 C13 1.522(13) . ?
C11 H11A 0.9900 . ?
C11 H11B 0.9900 . ?
C12 C19 1.410(10) . ?
C12 H12 0.9500 . ?
C13 C14 1.373(10) . ?
C14 C20 1.386(14) . ?
C14 H14 0.9500 . ?
C15 C16 1.372(18) . ?
C15 C20 1.421(11) . ?
C15 H15 0.9500 . ?
C16 C17 1.393(18) . ?
C16 H16 0.9500 . ?
C17 C18 1.375(13) . ?
C17 H17 0.9500 . ?
C18 C19 1.407(13) . ?
C18 H18 0.9500 . ?
C19 C20 1.420(13) . ?
C21 C23 1.492(11) . ?
C21 H21A 0.9900 . ?
C21 H21B 0.9900 . ?
C22 C29 1.411(10) . ?
C22 H22 0.9500 . ?
C23 C24 1.365(11) . ?
C24 C30 1.410(14) . ?
C24 H24 0.9500 . ?
C25 C26 1.356(17) . ?
C25 C30 1.411(11) . ?
C25 H25 0.9500 . ?
C26 C27 1.433(17) . ?
C26 H26 0.9500 . ?
C27 C28 1.376(12) . ?
C27 H27 0.9500 . ?
C28 C29 1.404(12) . ?
C28 H28 0.9500 . ?
C29 C30 1.419(13) . ?
C31 C33 1.521(11) . ?
C31 H31A 0.9900 . ?
C31 H31B 0.9900 . ?
C32 C39 1.411(10) . ?
C32 H32 0.9500 . ?
C33 C34 1.341(11) . ?
C34 C40 1.439(12) . ?
C34 H34 0.9500 . ?
C35 C36 1.371(15) . ?
C35 C40 1.403(11) . ?
C35 H35 0.9500 . ?
C36 C37 1.381(16) . ?
C36 H36 0.9500 . ?
C37 C38 1.380(13) . ?
C37 H37 0.9500 . ?
C38 C39 1.434(12) . ?
C38 H38 0.9500 . ?
C39 C40 1.403(12) . ?
C41 C43 1.495(9) . ?
C41 H41A 0.9900 . ?
C41 H41B 0.9900 . ?
C42 C49 1.403(9) . ?
C42 H42 0.9500 . ?
C43 C44 1.373(9) . ?
C44 C50 1.404(10) . ?
C44 H44 0.9500 . ?
C45 C46 1.366(12) . ?
C45 C50 1.423(11) . ?
C45 H45 0.9500 . ?
C46 C47 1.414(14) . ?
C46 H46 0.9500 . ?
C47 C48 1.395(11) . ?
C47 H47 0.9500 . ?
C48 C49 1.429(9) . ?
C48 H48 0.9500 . ?
C49 C50 1.420(10) . ?
C51 C53 1.516(10) . ?
C51 H51A 0.9900 . ?
C51 H51B 0.9900 . ?
C52 C59 1.409(9) . ?
C52 H52 0.9500 . ?
C53 C54 1.359(9) . ?
C54 C60 1.441(11) . ?
C54 H54 0.9500 . ?
C55 C56 1.364(13) . ?
C55 C60 1.410(10) . ?
C55 H55 0.9500 . ?
C56 C57 1.380(14) . ?
C56 H56 0.9500 . ?
C57 C58 1.377(11) . ?
C57 H57 0.9500 . ?
C58 C59 1.419(10) . ?
C58 H58 0.9500 . ?
C59 C60 1.397(11) . ?
C61 C62 1.47(3) . ?
C62 H62A 0.9800 . ?
C62 H62B 0.9800 . ?
C62 H62C 0.9800 . ?
C63 C64 1.40(2) . ?
C64 H64A 0.9800 . ?
C64 H64B 0.9800 . ?
C64 H64C 0.9800 . ?
C65 C66 1.41(2) . ?
C66 H66A 0.9800 . ?
C66 H66B 0.9800 . ?
C66 H66C 0.9800 . ?
C67 C68 1.38(2) . ?
C68 H68A 0.9800 . ?
C68 H68B 0.9800 . ?
C68 H68C 0.9800 . ?

loop_
_geom_torsion_atom_site_label_1
_geom_torsion_atom_site_label_2
_geom_torsion_atom_site_label_3
_geom_torsion_atom_site_label_4
_geom_torsion
_geom_torsion_site_symmetry_1
_geom_torsion_site_symmetry_2
_geom_torsion_site_symmetry_3
_geom_torsion_site_symmetry_4
_geom_torsion_publ_flag
O2 Mn1 O1 Mn2 -0.3(2) . . . . ?
N4 Mn1 O1 Mn2 99.3(2) . . . . ?
N3 Mn1 O1 Mn2 -99.8(2) . . . . ?
N1 Mn1 O1 Mn2 178.9(2) . . . . ?
O2 Mn2 O1 Mn1 0.3(2) . . . . ?
N6 Mn2 O1 Mn1 -177.4(2) . . . . ?
N7 Mn2 O1 Mn1 93.6(2) . . . . ?
N8 Mn2 O1 Mn1 -94.4(2) . . . . ?
O1 Mn1 O2 Mn2 0.3(2) . . . . ?
N4 Mn1 O2 Mn2 -92.2(2) . . . . ?
N2 Mn1 O2 Mn2 178.9(2) . . . . ?
N3 Mn1 O2 Mn2 93.5(2) . . . . ?
O1 Mn2 O2 Mn1 -0.3(2) . . . . ?
N5 Mn2 O2 Mn1 -179.92(19) . . . . ?
N7 Mn2 O2 Mn1 -105.4(2) . . . . ?
N8 Mn2 O2 Mn1 102.8(2) . . . . ?
O13 Cl3 O11 O15 87(3) . . . . ?
O12 Cl3 O11 O15 -92(2) . . . . ?
O14 Cl3 O11 O15 176(2) . . . . ?
O13 Cl3 O11 O14 -90(2) . . . . ?
O12 Cl3 O11 O14 92(2) . . . . ?
O15 Cl3 O11 O14 -176(2) . . . . ?
O13 Cl3 O14 O11 122.4(13) . . . . ?
O12 Cl3 O14 O11 -118.6(12) . . . . ?
O15 Cl3 O14 O11 5(4) . . . . ?
O15 O11 O14 Cl3 -4(3) . . . . ?
O13 Cl3 O15 O11 -122.8(15) . . . . ?
O12 Cl3 O15 O11 118.2(12) . . . . ?
O14 Cl3 O15 O11 -6(4) . . . . ?
O14 O11 O15 Cl3 4(3) . . . . ?
C11 N1 C1 C3 102.2(8) . . . . ?
C21 N1 C1 C3 -133.1(7) . . . . ?
Mn1 N1 C1 C3 -16.9(8) . . . . ?
C3 N2 C2 C9 1.4(10) . . . . ?
Mn1 N2 C2 C9 -166.6(5) . . . . ?
C2 N2 C3 C4 -2.7(10) . . . . ?
Mn1 N2 C3 C4 166.4(6) . . . . ?
C2 N2 C3 C1 173.4(6) . . . . ?
Mn1 N2 C3 C1 -17.4(8) . . . . ?
N1 C1 C3 N2 22.9(9) . . . . ?
N1 C1 C3 C4 -161.1(7) . . . . ?
N2 C3 C4 C10 1.7(11) . . . . ?
C1 C3 C4 C10 -174.2(7) . . . . ?
C10 C5 C6 C7 -0.4(14) . . . . ?
C5 C6 C7 C8 0.2(15) . . . . ?
C6 C7 C8 C9 -0.5(13) . . . . ?
C7 C8 C9 C2 -177.5(7) . . . . ?
C7 C8 C9 C10 1.1(12) . . . . ?
N2 C2 C9 C8 179.5(7) . . . . ?
N2 C2 C9 C10 0.9(10) . . . . ?
C6 C5 C10 C4 -180.0(8) . . . . ?
C6 C5 C10 C9 0.9(12) . . . . ?
C3 C4 C10 C5 -178.5(8) . . . . ?
C3 C4 C10 C9 0.6(11) . . . . ?
C8 C9 C10 C5 -1.3(11) . . . . ?
C2 C9 C10 C5 177.3(7) . . . . ?
C8 C9 C10 C4 179.6(7) . . . . ?
C2 C9 C10 C4 -1.8(10) . . . . ?
C21 N1 C11 C13 154.0(7) . . . . ?
C1 N1 C11 C13 -80.6(8) . . . . ?
Mn1 N1 C11 C13 40.7(8) . . . . ?
C13 N3 C12 C19 2.6(10) . . . . ?
Mn1 N3 C12 C19 179.6(5) . . . . ?
C12 N3 C13 C14 -1.5(11) . . . . ?
Mn1 N3 C13 C14 -178.9(6) . . . . ?
C12 N3 C13 C11 -178.7(7) . . . . ?
Mn1 N3 C13 C11 4.0(8) . . . . ?
N1 C11 C13 N3 -30.6(9) . . . . ?
N1 C11 C13 C14 152.3(7) . . . . ?
N3 C13 C14 C20 -1.5(12) . . . . ?
C11 C13 C14 C20 175.4(8) . . . . ?
C20 C15 C16 C17 2.9(14) . . . . ?
C15 C16 C17 C18 -1.4(15) . . . . ?
C16 C17 C18 C19 -0.1(14) . . . . ?
C17 C18 C19 C12 -179.2(8) . . . . ?
C17 C18 C19 C20 0.2(12) . . . . ?
N3 C12 C19 C18 178.6(7) . . . . ?
N3 C12 C19 C20 -0.8(11) . . . . ?
C13 C14 C20 C19 3.3(12) . . . . ?
C13 C14 C20 C15 -179.7(8) . . . . ?
C18 C19 C20 C14 178.4(8) . . . . ?
C12 C19 C20 C14 -2.2(11) . . . . ?
C18 C19 C20 C15 1.2(12) . . . . ?
C12 C19 C20 C15 -179.4(7) . . . . ?
C16 C15 C20 C14 -179.8(8) . . . . ?
C16 C15 C20 C19 -2.7(13) . . . . ?
C11 N1 C21 C23 -159.6(7) . . . . ?
C1 N1 C21 C23 74.0(8) . . . . ?
Mn1 N1 C21 C23 -45.4(7) . . . . ?
C23 N4 C22 C29 -1.6(11) . . . . ?
Mn1 N4 C22 C29 176.4(5) . . . . ?
C22 N4 C23 C24 3.1(11) . . . . ?
Mn1 N4 C23 C24 -175.1(6) . . . . ?
C22 N4 C23 C21 -178.3(7) . . . . ?
Mn1 N4 C23 C21 3.5(9) . . . . ?
N1 C21 C23 C24 -152.8(8) . . . . ?
N1 C21 C23 N4 28.7(9) . . . . ?
N4 C23 C24 C30 -1.3(13) . . . . ?
C21 C23 C24 C30 -179.7(8) . . . . ?
C30 C25 C26 C27 -0.8(15) . . . . ?
C25 C26 C27 C28 1.9(15) . . . . ?
C26 C27 C28 C29 -1.5(14) . . . . ?
C27 C28 C29 C22 177.1(8) . . . . ?
C27 C28 C29 C30 0.0(12) . . . . ?
N4 C22 C29 C28 -178.7(7) . . . . ?
N4 C22 C29 C30 -1.7(11) . . . . ?
C23 C24 C30 C25 177.5(8) . . . . ?
C23 C24 C30 C29 -1.9(12) . . . . ?
C26 C25 C30 C24 179.9(9) . . . . ?
C26 C25 C30 C29 -0.7(14) . . . . ?
C28 C29 C30 C24 -179.5(8) . . . . ?
C22 C29 C30 C24 3.3(11) . . . . ?
C28 C29 C30 C25 1.0(12) . . . . ?
C22 C29 C30 C25 -176.1(8) . . . . ?
C41 N5 C31 C33 135.4(6) . . . . ?
C51 N5 C31 C33 -103.0(7) . . . . ?
Mn2 N5 C31 C33 16.8(7) . . . . ?
C33 N6 C32 C39 1.1(10) . . . . ?
Mn2 N6 C32 C39 167.3(5) . . . . ?
C32 N6 C33 C34 1.8(10) . . . . ?
Mn2 N6 C33 C34 -165.7(5) . . . . ?
C32 N6 C33 C31 -176.5(6) . . . . ?
Mn2 N6 C33 C31 16.0(7) . . . . ?
N5 C31 C33 C34 159.5(6) . . . . ?
N5 C31 C33 N6 -22.3(9) . . . . ?
N6 C33 C34 C40 -3.5(10) . . . . ?
C31 C33 C34 C40 174.6(6) . . . . ?
C40 C35 C36 C37 1.5(13) . . . . ?
C35 C36 C37 C38 -1.0(13) . . . . ?
C36 C37 C38 C39 -0.1(12) . . . . ?
N6 C32 C39 C40 -2.0(10) . . . . ?
N6 C32 C39 C38 -179.9(6) . . . . ?
C37 C38 C39 C40 0.7(11) . . . . ?
C37 C38 C39 C32 178.6(7) . . . . ?
C36 C35 C40 C39 -0.8(11) . . . . ?
C36 C35 C40 C34 -179.1(7) . . . . ?
C32 C39 C40 C35 -178.2(7) . . . . ?
C38 C39 C40 C35 -0.2(10) . . . . ?
C32 C39 C40 C34 0.2(9) . . . . ?
C38 C39 C40 C34 178.1(6) . . . . ?
C33 C34 C40 C35 -179.2(7) . . . . ?
C33 C34 C40 C39 2.5(10) . . . . ?
C31 N5 C41 C43 -70.3(8) . . . . ?
C51 N5 C41 C43 166.3(6) . . . . ?
Mn2 N5 C41 C43 49.0(7) . . . . ?
C43 N7 C42 C49 2.4(10) . . . . ?
Mn2 N7 C42 C49 -170.0(5) . . . . ?
C42 N7 C43 C44 -3.2(10) . . . . ?
Mn2 N7 C43 C44 170.4(6) . . . . ?
C42 N7 C43 C41 -179.9(6) . . . . ?
Mn2 N7 C43 C41 -6.3(8) . . . . ?
N5 C41 C43 N7 -27.6(9) . . . . ?
N5 C41 C43 C44 155.8(7) . . . . ?
N7 C43 C44 C50 1.5(12) . . . . ?
C41 C43 C44 C50 177.8(8) . . . . ?
C50 C45 C46 C47 1.3(15) . . . . ?
C45 C46 C47 C48 -2.1(15) . . . . ?
C46 C47 C48 C49 0.7(13) . . . . ?
N7 C42 C49 C50 0.2(10) . . . . ?
N7 C42 C49 C48 178.8(7) . . . . ?
C47 C48 C49 C42 -177.1(7) . . . . ?
C47 C48 C49 C50 1.5(11) . . . . ?
C43 C44 C50 C49 1.1(12) . . . . ?
C43 C44 C50 C45 -177.1(8) . . . . ?
C42 C49 C50 C44 -1.9(11) . . . . ?
C48 C49 C50 C44 179.5(7) . . . . ?
C42 C49 C50 C45 176.4(7) . . . . ?
C48 C49 C50 C45 -2.3(11) . . . . ?
C46 C45 C50 C44 179.0(9) . . . . ?
C46 C45 C50 C49 0.9(13) . . . . ?
C41 N5 C51 C53 -159.9(6) . . . . ?
C31 N5 C51 C53 76.6(7) . . . . ?
Mn2 N5 C51 C53 -43.3(7) . . . . ?
C53 N8 C52 C59 -0.6(11) . . . . ?
Mn2 N8 C52 C59 177.8(5) . . . . ?
C52 N8 C53 C54 -0.5(11) . . . . ?
Mn2 N8 C53 C54 -179.2(6) . . . . ?
C52 N8 C53 C51 177.0(6) . . . . ?
Mn2 N8 C53 C51 -1.7(8) . . . . ?
N5 C51 C53 C54 -152.9(7) . . . . ?
N5 C51 C53 N8 29.6(9) . . . . ?
N8 C53 C54 C60 2.8(12) . . . . ?
C51 C53 C54 C60 -174.5(7) . . . . ?
C60 C55 C56 C57 -1.3(14) . . . . ?
C55 C56 C57 C58 0.0(14) . . . . ?
C56 C57 C58 C59 0.5(13) . . . . ?
N8 C52 C59 C60 -0.7(11) . . . . ?
N8 C52 C59 C58 -178.3(7) . . . . ?
C57 C58 C59 C60 0.2(11) . . . . ?
C57 C58 C59 C52 177.8(7) . . . . ?
C52 C59 C60 C55 -179.1(7) . . . . ?
C58 C59 C60 C55 -1.5(11) . . . . ?
C52 C59 C60 C54 2.9(10) . . . . ?
C58 C59 C60 C54 -179.4(7) . . . . ?
C56 C55 C60 C59 2.0(12) . . . . ?
C56 C55 C60 C54 179.9(8) . . . . ?
C53 C54 C60 C59 -3.9(11) . . . . ?
C53 C54 C60 C55 178.2(8) . . . . ?
